data_4088189
loop_
_publ_author_name
'Lee, Vladimir Ya.'
'Gapurenko, Olga A.'
'Ito, Yuki'
'Meguro, Takahiko'
'Sugasawa, Haruka'
'Sekiguchi, Akira'
'Minyaev, Ruslan M.'
'Minkin, Vladimir I.'
'Herber, Rolfe H.'
'Gornitzka, Heinz'

_publ_section_title
;
 Pyramidanes: The Covalent Form of the Ionic Compounds
;
_journal_issue 3
_journal_name_full Organometallics
_journal_page_first 346
_journal_paper_doi 10.1021/acs.organomet.5b00924
_journal_volume 35
_journal_year 2016
_chemical_formula_sum 'C16 H36 Pb Si4'
_chemical_formula_weight 548.00
_space_group_IT_number 8
_space_group_name_Hall 'C -2y'
_space_group_name_H-M_alt 'C 1 m 1'
_symmetry_cell_setting monoclinic
_symmetry_space_group_name_H-M 'C 1 m 1'
_atom_sites_solution_hydrogens geom
_atom_sites_solution_primary direct
_atom_sites_solution_secondary difmap
_audit_creation_method SHELXL-97
_cell_angle_alpha 90.00
_cell_angle_beta 112.4050(10)
_cell_angle_gamma 90.00
_cell_formula_units_Z 2
_cell_length_a 11.7157(19)
_cell_length_b 17.054(3)
_cell_length_c 6.2809(10)
_cell_measurement_reflns_used 9965
_cell_measurement_temperature 150
_cell_measurement_theta_max 26.47
_cell_measurement_theta_min 2.23
_cell_volume 1160.2(3)
_computing_cell_refinement 'APEX2 (Bruker AXS, 2006)'
_computing_data_collection 'APEX2 (Bruker AXS, 2006)'
_computing_data_reduction 'SAINT (Bruker AXS, 2004)'
_computing_molecular_graphics 'XSHEL (Bruker AXS,2002)'
_computing_publication_material 'XCIF (Bruker AXS, 2001)'
_computing_structure_refinement 'SHELXL-97 (George Sheldrick, 1997)'
_computing_structure_solution 'SHELXT (George Sheldrick, 2012)'
_diffrn_ambient_temperature 150
_diffrn_detector_area_resol_mean 8.333
_diffrn_measured_fraction_theta_full 0.994
_diffrn_measured_fraction_theta_max 0.994
_diffrn_measurement_device_type 'Bruker APEXII CCD area detector'
_diffrn_measurement_method 'phi and omega scans'
_diffrn_radiation_monochromator 'Bruker Helios multilayer confocal mirror'
_diffrn_radiation_source 'Incoatec ImS'
_diffrn_radiation_type MoK\a
_diffrn_radiation_wavelength 0.71073
_diffrn_reflns_av_R_equivalents 0.0280
_diffrn_reflns_av_sigmaI/netI 0.0331
_diffrn_reflns_limit_h_max 14
_diffrn_reflns_limit_h_min -14
_diffrn_reflns_limit_k_max 21
_diffrn_reflns_limit_k_min -21
_diffrn_reflns_limit_l_max 7
_diffrn_reflns_limit_l_min -7
_diffrn_reflns_number 10818
_diffrn_reflns_theta_full 26.47
_diffrn_reflns_theta_max 26.47
_diffrn_reflns_theta_min 2.23
_exptl_absorpt_coefficient_mu 7.472
_exptl_absorpt_correction_T_max 0.2557
_exptl_absorpt_correction_T_min 0.1625
_exptl_absorpt_correction_type empirical
_exptl_absorpt_process_details
;
SADABS Sheldrick 1996
;
_exptl_crystal_colour orange
_exptl_crystal_density_diffrn 1.569
_exptl_crystal_density_method 'not measured'
_exptl_crystal_description block
_exptl_crystal_F_000 540
_exptl_crystal_size_max 0.38
_exptl_crystal_size_mid 0.32
_exptl_crystal_size_min 0.25
_refine_diff_density_max 1.266
_refine_diff_density_min -1.471
_refine_diff_density_rms 0.113
_refine_ls_abs_structure_details 'Flack H D (1983), Acta Cryst. A39, 876-881'
_refine_ls_abs_structure_Flack 0.029(6)
_refine_ls_extinction_method none
_refine_ls_goodness_of_fit_ref 1.065
_refine_ls_hydrogen_treatment constr
_refine_ls_matrix_type full
_refine_ls_number_parameters 113
_refine_ls_number_reflns 2315
_refine_ls_number_restraints 2
_refine_ls_restrained_S_all 1.064
_refine_ls_R_factor_all 0.0189
_refine_ls_R_factor_gt 0.0189
_refine_ls_shift/su_max 0.051
_refine_ls_shift/su_mean 0.001
_refine_ls_structure_factor_coef Fsqd
_refine_ls_weighting_details 'calc w=1/[\s^2^(Fo^2^)+(0.0277P)^2^+0.0000P] where P=(Fo^2^+2Fc^2^)/3'
_refine_ls_weighting_scheme calc
_refine_ls_wR_factor_gt 0.0460
_refine_ls_wR_factor_ref 0.0460
_reflns_number_gt 2315
_reflns_number_total 2315
_reflns_threshold_expression >2sigma(I)
_cod_data_source_file om5b00924_si_002.cif
_cod_data_source_block si8tricyclo_0m
_cod_depositor_comments
;
The following automatic conversions were performed:

data item '_symmetry_cell_setting' value 'Monoclinic' was changed to
'monoclinic' in accordance with the
/home/saulius/struct/COD-crude-data/automatic-downloads/DataCite-retrospective/ACS/depositions/lib/dictionaries/cif_core.dic
dictionary named 'cif_core.dic' version 2.4.2 last updated on
2011-04-26.

Automatic conversion script
Id: cif_fix_values 6909 2019-04-08 15:41:33Z antanas 
;
_cod_original_sg_symbol_H-M 'Cm   '
_cod_database_code 4088189

loop_
_symmetry_equiv_pos_as_xyz
'x, y, z'
'x, -y, z'
'x+1/2, y+1/2, z'
'x+1/2, -y+1/2, z'

loop_
_atom_site_label
_atom_site_type_symbol
_atom_site_fract_x
_atom_site_fract_y
_atom_site_fract_z
_atom_site_U_iso_or_equiv
_atom_site_adp_type
_atom_site_occupancy
_atom_site_symmetry_multiplicity
_atom_site_calc_flag
_atom_site_refinement_flags
Pb1 Pb 0.07188(3) 0.0000 -0.39627(3) 0.01451(6) Uani 1 2 d S
Si3 Si -0.19301(15) 0.0000 -0.2350(3) 0.0145(3) Uani 1 2 d S
Si1 Si 0.34469(17) 0.0000 0.1294(3) 0.0142(3) Uani 1 2 d S
Si2 Si 0.07684(10) 0.16708(6) 0.04273(18) 0.0150(2) Uani 1 1 d .
C2 C 0.0763(3) 0.0617(2) -0.0403(7) 0.0128(7) Uani 1 1 d .
C4 C 0.4153(7) 0.0000 0.4496(12) 0.0305(15) Uani 1 2 d S
H4A H 0.3935 0.0486 0.5082 0.046 Uiso 0.50 1 calc PR
H4B H 0.5053 -0.0037 0.5006 0.046 Uiso 0.50 1 calc PR
H4C H 0.3844 -0.0450 0.5088 0.046 Uiso 0.50 1 calc PR
C5 C 0.3996(4) 0.0888(3) 0.0196(8) 0.0235(9) Uani 1 1 d .
H5A H 0.3393 0.1312 -0.0071 0.035 Uiso 1 1 calc R
H5B H 0.4087 0.0758 -0.1251 0.035 Uiso 1 1 calc R
H5C H 0.4794 0.1056 0.1337 0.035 Uiso 1 1 calc R
C10 C -0.2482(4) 0.0898(3) -0.4197(8) 0.0220(9) Uani 1 1 d .
H10A H -0.2007 0.1355 -0.3386 0.033 Uiso 1 1 calc R
H10B H -0.3359 0.0982 -0.4517 0.033 Uiso 1 1 calc R
H10C H -0.2367 0.0824 -0.5650 0.033 Uiso 1 1 calc R
C9 C -0.2598(7) 0.0000 -0.0083(13) 0.0263(15) Uani 1 2 d S
H9A H -0.2231 0.0427 0.1008 0.039 Uiso 0.50 1 calc PR
H9B H -0.2420 -0.0502 0.0737 0.039 Uiso 0.50 1 calc PR
H9C H -0.3494 0.0075 -0.0805 0.039 Uiso 0.50 1 calc PR
C3 C -0.0207(5) 0.0000 -0.1074(9) 0.0126(10) Uani 1 2 d S
C1 C 0.1723(5) 0.0000 0.0230(9) 0.0124(10) Uani 1 2 d S
C6 C 0.2156(4) 0.1871(3) 0.3118(8) 0.0247(9) Uani 1 1 d .
H6A H 0.2908 0.1758 0.2842 0.037 Uiso 1 1 calc R
H6B H 0.2129 0.1537 0.4367 0.037 Uiso 1 1 calc R
H6C H 0.2156 0.2423 0.3551 0.037 Uiso 1 1 calc R
C8 C -0.0590(4) 0.1857(3) 0.1235(9) 0.0256(9) Uani 1 1 d .
H8A H -0.0496 0.2368 0.1993 0.038 Uiso 1 1 calc R
H8B H -0.0636 0.1446 0.2289 0.038 Uiso 1 1 calc R
H8C H -0.1348 0.1854 -0.0155 0.038 Uiso 1 1 calc R
C7 C 0.0742(5) 0.2372(3) -0.1880(8) 0.0275(10) Uani 1 1 d .
H7A H 0.1436 0.2259 -0.2342 0.041 Uiso 1 1 calc R
H7B H 0.0813 0.2910 -0.1294 0.041 Uiso 1 1 calc R
H7C H -0.0036 0.2314 -0.3214 0.041 Uiso 1 1 calc R

loop_
_atom_site_aniso_label
_atom_site_aniso_U_11
_atom_site_aniso_U_22
_atom_site_aniso_U_33
_atom_site_aniso_U_23
_atom_site_aniso_U_13
_atom_site_aniso_U_12
Pb1 0.01682(9) 0.01279(8) 0.01476(9) 0.000 0.00698(6) 0.000
Si3 0.0107(8) 0.0183(8) 0.0137(7) 0.000 0.0038(5) 0.000
Si1 0.0098(8) 0.0152(7) 0.0171(8) 0.000 0.0047(7) 0.000
Si2 0.0209(5) 0.0071(4) 0.0189(6) -0.0005(3) 0.0097(5) 0.0006(4)
C2 0.0130(17) 0.0089(17) 0.0153(17) 0.0007(14) 0.0040(14) 0.0005(14)
C4 0.017(3) 0.049(4) 0.022(3) 0.000 0.003(2) 0.000
C5 0.024(2) 0.019(2) 0.032(2) -0.0040(18) 0.0152(18) -0.0067(17)
C10 0.019(2) 0.023(2) 0.021(2) 0.0029(17) 0.0048(16) 0.0070(16)
C9 0.014(3) 0.044(4) 0.022(3) 0.000 0.008(3) 0.000
C3 0.012(2) 0.010(2) 0.015(2) 0.000 0.0041(19) 0.000
C1 0.012(2) 0.006(2) 0.018(3) 0.000 0.0042(19) 0.000
C6 0.027(2) 0.021(2) 0.026(2) -0.0095(18) 0.0109(18) -0.0054(17)
C8 0.028(2) 0.019(2) 0.034(2) 0.0011(18) 0.018(2) 0.0088(17)
C7 0.045(3) 0.0128(19) 0.029(2) 0.0029(17) 0.019(2) 0.0009(19)

loop_
_atom_type_symbol
_atom_type_description
_atom_type_scat_dispersion_real
_atom_type_scat_dispersion_imag
_atom_type_scat_source
C C 0.0033 0.0016 'International Tables Vol C Tables 4.2.6.8 and 6.1.1.4'
H H 0.0000 0.0000 'International Tables Vol C Tables 4.2.6.8 and 6.1.1.4'
Si Si 0.0817 0.0704 'International Tables Vol C Tables 4.2.6.8 and 6.1.1.4'
Pb Pb -3.3944 10.1111 'International Tables Vol C Tables 4.2.6.8 and 6.1.1.4'

loop_
_geom_angle_atom_site_label_1
_geom_angle_atom_site_label_2
_geom_angle_atom_site_label_3
_geom_angle
_geom_angle_site_symmetry_1
_geom_angle_site_symmetry_3
C1 Pb1 C3 50.69(18) . .
C1 Pb1 C2 35.18(12) . .
C3 Pb1 C2 35.36(12) . .
C1 Pb1 C2 35.18(12) . 2
C3 Pb1 C2 35.36(12) . 2
C2 Pb1 C2 50.77(18) . 2
C3 Si3 C9 111.8(3) . .
C3 Si3 C10 109.02(17) . .
C9 Si3 C10 109.0(2) . .
C3 Si3 C10 109.02(17) . 2
C9 Si3 C10 109.0(2) . 2
C10 Si3 C10 109.0(3) . 2
C4 Si1 C1 111.2(3) . .
C4 Si1 C5 108.9(2) . .
C1 Si1 C5 110.09(18) . .
C4 Si1 C5 108.9(2) . 2
C1 Si1 C5 110.09(18) . 2
C5 Si1 C5 107.6(3) . 2
C7 Si2 C2 113.63(19) . .
C7 Si2 C8 109.7(2) . .
C2 Si2 C8 109.0(2) . .
C7 Si2 C6 109.5(2) . .
C2 Si2 C6 109.6(2) . .
C8 Si2 C6 105.0(2) . .
C1 C2 C3 89.6(3) . .
C1 C2 Si2 133.4(3) . .
C3 C2 Si2 132.8(3) . .
C1 C2 Pb1 71.9(3) . .
C3 C2 Pb1 72.0(3) . .
Si2 C2 Pb1 131.5(2) . .
Si1 C4 H4A 109.5 . .
Si1 C4 H4B 109.5 . .
H4A C4 H4B 109.5 . .
Si1 C4 H4C 109.5 . .
H4A C4 H4C 109.5 . .
H4B C4 H4C 109.5 . .
Si1 C5 H5A 109.5 . .
Si1 C5 H5B 109.5 . .
H5A C5 H5B 109.5 . .
Si1 C5 H5C 109.5 . .
H5A C5 H5C 109.5 . .
H5B C5 H5C 109.5 . .
Si3 C10 H10A 109.5 . .
Si3 C10 H10B 109.5 . .
H10A C10 H10B 109.5 . .
Si3 C10 H10C 109.5 . .
H10A C10 H10C 109.5 . .
H10B C10 H10C 109.5 . .
Si3 C9 H9A 109.5 . .
Si3 C9 H9B 109.5 . .
H9A C9 H9B 109.5 . .
Si3 C9 H9C 109.5 . .
H9A C9 H9C 109.5 . .
H9B C9 H9C 109.5 . .
C2 C3 C2 90.0(4) . 2
C2 C3 Si3 135.0(2) . .
C2 C3 Si3 135.0(2) 2 .
C2 C3 Pb1 72.7(3) . .
C2 C3 Pb1 72.7(3) 2 .
Si3 C3 Pb1 113.3(2) . .
C2 C1 C2 90.7(4) . 2
C2 C1 Si1 134.7(2) . .
C2 C1 Si1 134.7(2) 2 .
C2 C1 Pb1 72.9(3) . .
C2 C1 Pb1 72.9(3) 2 .
Si1 C1 Pb1 113.3(3) . .
Si2 C6 H6A 109.5 . .
Si2 C6 H6B 109.5 . .
H6A C6 H6B 109.5 . .
Si2 C6 H6C 109.5 . .
H6A C6 H6C 109.5 . .
H6B C6 H6C 109.5 . .
Si2 C8 H8A 109.5 . .
Si2 C8 H8B 109.5 . .
H8A C8 H8B 109.5 . .
Si2 C8 H8C 109.5 . .
H8A C8 H8C 109.5 . .
H8B C8 H8C 109.5 . .
Si2 C7 H7A 109.5 . .
Si2 C7 H7B 109.5 . .
H7A C7 H7B 109.5 . .
Si2 C7 H7C 109.5 . .
H7A C7 H7C 109.5 . .
H7B C7 H7C 109.5 . .

loop_
_geom_bond_atom_site_label_1
_geom_bond_atom_site_label_2
_geom_bond_distance
_geom_bond_site_symmetry_2
Pb1 C1 2.440(5) .
Pb1 C3 2.443(6) .
Pb1 C2 2.453(4) .
Pb1 C2 2.453(4) 2
Si3 C3 1.867(6) .
Si3 C9 1.868(7) .
Si3 C10 1.880(4) .
Si3 C10 1.880(4) 2
Si1 C4 1.861(7) .
Si1 C1 1.870(6) .
Si1 C5 1.876(5) .
Si1 C5 1.876(5) 2
Si2 C7 1.870(5) .
Si2 C2 1.871(4) .
Si2 C8 1.872(5) .
Si2 C6 1.877(5) .
C2 C1 1.479(5) .
C2 C3 1.487(5) .
C4 H4A 0.9800 .
C4 H4B 0.9800 .
C4 H4C 0.9800 .
C5 H5A 0.9800 .
C5 H5B 0.9800 .
C5 H5C 0.9800 .
C10 H10A 0.9800 .
C10 H10B 0.9800 .
C10 H10C 0.9800 .
C9 H9A 0.9800 .
C9 H9B 0.9800 .
C9 H9C 0.9800 .
C3 C2 1.487(5) 2
C1 C2 1.479(5) 2
C6 H6A 0.9800 .
C6 H6B 0.9800 .
C6 H6C 0.9800 .
C8 H8A 0.9800 .
C8 H8B 0.9800 .
C8 H8C 0.9800 .
C7 H7A 0.9800 .
C7 H7B 0.9800 .
C7 H7C 0.9800 .
